data_1570072
loop_
_publ_author_name
'Jena, Rohan'
'Laha, Subhajit'
'Dwarkanath, Nimish'
'Hazra, Arpan'
'Haldar, Ritesh'
'Balasubramanian, Sundaram'
'Maji, Tapas Kumar'

_publ_section_title
;
 Noncovalent interaction guided selectivity of haloaromatic isomers in a
 flexible porous coordination polymer.
;
_journal_issue 43
_journal_name_full 'Chemical science'
_journal_page_first 12321
_journal_page_last 12330
_journal_paper_doi 10.1039/d3sc03079b
_journal_volume 14
_journal_year 2023
_chemical_formula_sum 'C30 H18 F2 N2 O4 Zn'
_chemical_formula_weight 573.83
_space_group_crystal_system monoclinic
_space_group_IT_number 13
_space_group_name_Hall '-P 2yac'
_space_group_name_H-M_alt 'P 1 2/n 1'
_atom_sites_solution_hydrogens geom
_audit_creation_method SHELXL-2018/3
_audit_update_record
;
2023-09-21 deposited with the CCDC.	2023-10-05 downloaded from the CCDC.
;
_cell_angle_alpha 90
_cell_angle_beta 94.860(7)
_cell_angle_gamma 90
_cell_formula_units_Z 4
_cell_length_a 14.980(3)
_cell_length_b 9.8498(17)
_cell_length_c 16.639(3)
_cell_measurement_reflns_used 9991
_cell_measurement_temperature 100(2)
_cell_measurement_theta_max 25.14
_cell_measurement_theta_min 2.41
_cell_volume 2446.3(8)
_computing_structure_refinement 'SHELXL-2018/3 (Sheldrick, 2018)'
_computing_structure_solution 'SHELXT 2018/2 (Sheldrick, 2018)'
_diffrn_ambient_temperature 100(2)
_diffrn_measured_fraction_theta_full 0.996
_diffrn_measured_fraction_theta_max 0.996
_diffrn_measurement_device_type 'Bruker APEX-II CCD'
_diffrn_measurement_method '\f and \w scans'
_diffrn_radiation_type MoK\a
_diffrn_radiation_wavelength 0.71073
_diffrn_reflns_av_R_equivalents 0.1113
_diffrn_reflns_av_unetI/netI 0.0787
_diffrn_reflns_Laue_measured_fraction_full 0.996
_diffrn_reflns_Laue_measured_fraction_max 0.996
_diffrn_reflns_limit_h_max 17
_diffrn_reflns_limit_h_min -17
_diffrn_reflns_limit_k_max 11
_diffrn_reflns_limit_k_min -11
_diffrn_reflns_limit_l_max 19
_diffrn_reflns_limit_l_min -19
_diffrn_reflns_number 29522
_diffrn_reflns_point_group_measured_fraction_full 0.996
_diffrn_reflns_point_group_measured_fraction_max 0.996
_diffrn_reflns_theta_full 25.001
_diffrn_reflns_theta_max 25.001
_diffrn_reflns_theta_min 2.405
_diffrn_source Mo
_exptl_absorpt_coefficient_mu 1.061
_exptl_crystal_colour 'Pale Yellow'
_exptl_crystal_density_diffrn 1.558
_exptl_crystal_description Cuboid
_exptl_crystal_F_000 1168
_exptl_crystal_size_max 0.110
_exptl_crystal_size_mid 0.080
_exptl_crystal_size_min 0.050
_refine_diff_density_max 2.161
_refine_diff_density_min -1.113
_refine_diff_density_rms 0.130
_refine_ls_extinction_method none
_refine_ls_goodness_of_fit_ref 1.041
_refine_ls_hydrogen_treatment constr
_refine_ls_matrix_type full
_refine_ls_number_parameters 305
_refine_ls_number_reflns 4301
_refine_ls_number_restraints 62
_refine_ls_restrained_S_all 1.044
_refine_ls_R_factor_all 0.1106
_refine_ls_R_factor_gt 0.0778
_refine_ls_shift/su_max 0.000
_refine_ls_shift/su_mean 0.000
_refine_ls_structure_factor_coef Fsqd
_refine_ls_weighting_details 'w=1/[\s^2^(Fo^2^)+(0.0857P)^2^+16.6659P] where P=(Fo^2^+2Fc^2^)/3'
_refine_ls_weighting_scheme calc
_refine_ls_wR_factor_gt 0.1921
_refine_ls_wR_factor_ref 0.2122
_reflns_Friedel_coverage 0.000
_reflns_number_gt 3002
_reflns_number_total 4301
_reflns_threshold_expression 'I > 2\s(I)'
_cod_data_source_file d3sc03079b2.cif
_cod_data_source_block o_DFB
_cod_depositor_comments 'Adding full bibliography for 1570070--1570080.cif.'
_cod_original_cell_volume 2446.2(7)
_cod_original_sg_symbol_H-M 'P 2/n'
_cod_database_code 1570072
_shelx_shelxl_version_number 2018/3
_shelx_space_group_comment
;
The symmetry employed for this shelxl refinement is uniquely defined
by the following loop, which should always be used as a source of
symmetry information in preference to the above space-group names.
They are only intended as comments.
;
_shelx_estimated_absorpt_t_min 0.892
_shelx_estimated_absorpt_t_max 0.949

loop_
_space_group_symop_operation_xyz
'x, y, z'
'-x+1/2, y, -z+1/2'
'-x, -y, -z'
'x-1/2, -y, z-1/2'

loop_
_atom_site_label
_atom_site_type_symbol
_atom_site_fract_x
_atom_site_fract_y
_atom_site_fract_z
_atom_site_U_iso_or_equiv
_atom_site_adp_type
_atom_site_occupancy
_atom_site_site_symmetry_order
_atom_site_calc_flag
_atom_site_refinement_flags_posn
_atom_site_refinement_flags_adp
_atom_site_refinement_flags_occupancy
_atom_site_disorder_assembly
_atom_site_disorder_group
Zn1 Zn 0.250000 0.27608(10) 0.750000 0.0171(3) Uani 1 2 d S T P . .
Zn2 Zn 0.750000 0.72135(10) 0.750000 0.0186(3) Uani 1 2 d S T P . .
F1 F 0.3584(6) 0.4494(12) 0.5625(6) 0.183(3) Uani 1 1 d D U . . .
F2 F 0.4001(5) 0.6828(13) 0.5784(6) 0.183(3) Uani 1 1 d D U . . .
O1 O 0.2583(3) 0.2210(5) 0.6295(3) 0.0238(10) Uani 1 1 d . . . . .
O2 O 0.3612(3) 0.1437(4) 0.7208(2) 0.0206(10) Uani 1 1 d . . . . .
O3 O 0.6365(3) 0.8733(5) 0.7553(3) 0.0252(11) Uani 1 1 d . . . . .
O4 O 0.7059(3) 0.7719(5) 0.8605(3) 0.0237(10) Uani 1 1 d . . . . .
N1 N 0.3385(3) 0.4425(5) 0.7726(3) 0.0211(12) Uani 1 1 d . . . . .
N2 N 0.6724(4) 0.5581(6) 0.7028(4) 0.0323(14) Uani 1 1 d . . . . .
C1 C 0.2941(6) 0.5398(9) 0.5364(4) 0.121(2) Uani 1 1 d DG U . . .
C2 C 0.3192(5) 0.6752(11) 0.5455(4) 0.121(2) Uani 1 1 d DG U . . .
C3 C 0.2593(7) 0.7774(7) 0.5203(5) 0.121(2) Uani 1 1 d DG U . . .
H3 H 0.276456 0.869928 0.526518 0.145 Uiso 1 1 calc R U . . .
C4 C 0.1742(6) 0.7443(9) 0.4861(5) 0.121(2) Uani 1 1 d G U . . .
H4 H 0.133239 0.814212 0.468848 0.145 Uiso 1 1 calc R U . . .
C5 C 0.1491(6) 0.6090(11) 0.4770(5) 0.121(2) Uani 1 1 d G U . . .
H5 H 0.090924 0.586371 0.453557 0.145 Uiso 1 1 calc R U . . .
C6 C 0.2090(7) 0.5067(7) 0.5021(6) 0.121(2) Uani 1 1 d G U . . .
H6 H 0.191825 0.414245 0.495936 0.145 Uiso 1 1 calc R U . . .
C7 C 0.2979(4) 0.5644(7) 0.7626(4) 0.0271(15) Uani 1 1 d . . . . .
C8 C 0.3423(5) 0.6881(8) 0.7757(5) 0.0394(19) Uani 1 1 d . . . . .
C9 C 0.4341(6) 0.6820(9) 0.8014(6) 0.054(3) Uani 1 1 d . . . . .
H9 H 0.467451 0.763159 0.811338 0.065 Uiso 1 1 calc R U . . .
C10 C 0.4749(5) 0.5587(9) 0.8119(5) 0.046(2) Uani 1 1 d . . . . .
H10 H 0.536804 0.553572 0.829473 0.055 Uiso 1 1 calc R U . . .
C11 C 0.4249(5) 0.4390(8) 0.7966(4) 0.0324(17) Uani 1 1 d . . . . .
H11 H 0.453932 0.353599 0.803655 0.039 Uiso 1 1 calc R U . . .
C12 C 0.2939(6) 0.8131(8) 0.7621(6) 0.052(2) Uani 1 1 d . . . . .
H12 H 0.324500 0.897026 0.770250 0.062 Uiso 1 1 calc R U . . .
C13 C 0.3314(4) 0.1568(6) 0.6480(4) 0.0200(14) Uani 1 1 d . . . . .
C14 C 0.3846(4) 0.1038(6) 0.5833(4) 0.0176(13) Uani 1 1 d . . . . .
C15 C 0.4600(4) 0.0263(6) 0.6017(4) 0.0172(13) Uani 1 1 d . . . . .
H15 H 0.476308 0.001492 0.656135 0.021 Uiso 1 1 calc R U . . .
C16 C 0.5129(4) -0.0164(6) 0.5413(3) 0.0163(13) Uani 1 1 d . . . . .
C17 C 0.5938(4) -0.0915(7) 0.5588(4) 0.0209(14) Uani 1 1 d . . . . .
H17 H 0.613340 -0.111779 0.613240 0.025 Uiso 1 1 calc R U . . .
C18 C 0.6439(4) -0.1349(6) 0.4981(4) 0.0206(14) Uani 1 1 d . . . . .
H18 H 0.697268 -0.185502 0.510733 0.025 Uiso 1 1 calc R U . . .
C19 C 0.5986(6) 0.5604(10) 0.6536(5) 0.052(2) Uani 1 1 d . . . . .
H19 H 0.571728 0.645386 0.639235 0.063 Uiso 1 1 calc R U . . .
C20 C 0.5583(8) 0.4403(13) 0.6216(7) 0.076(3) Uani 1 1 d . . . . .
H20 H 0.506509 0.444886 0.584617 0.091 Uiso 1 1 calc R U . . .
C21 C 0.5936(9) 0.3202(13) 0.6437(8) 0.083(4) Uani 1 1 d . . . . .
H21 H 0.565670 0.239228 0.623258 0.099 Uiso 1 1 calc R U . . .
C22 C 0.6708(8) 0.3120(9) 0.6963(7) 0.065(3) Uani 1 1 d . . . . .
C23 C 0.7079(6) 0.4351(8) 0.7233(5) 0.043(2) Uani 1 1 d . . . . .
C24 C 0.7129(8) 0.1872(9) 0.7244(8) 0.087(5) Uani 1 1 d . U . . .
H24 H 0.687636 0.103069 0.706258 0.104 Uiso 1 1 calc R U . . .
C25 C 0.6474(4) 0.8541(6) 0.8305(4) 0.0194(14) Uani 1 1 d . . . . .
C26 C 0.5343(4) 0.9547(6) 1.0168(4) 0.0172(13) Uani 1 1 d . . . . .
C27 C 0.5936(4) 0.8961(6) 0.9652(4) 0.0176(13) Uani 1 1 d . . . . .
H27 H 0.638414 0.835096 0.986951 0.021 Uiso 1 1 calc R U . . .
C28 C 0.5879(4) 0.9253(6) 0.8846(4) 0.0171(13) Uani 1 1 d . . . . .
C29 C 0.5214(4) 1.0173(6) 0.8515(4) 0.0196(14) Uani 1 1 d . . . . .
H29 H 0.518317 1.039100 0.795697 0.024 Uiso 1 1 calc R U . . .
C30 C 0.4617(4) 1.0746(6) 0.8996(4) 0.0184(13) Uani 1 1 d . . . . .
H30 H 0.417044 1.134835 0.876610 0.022 Uiso 1 1 calc R U . . .

loop_
_atom_site_aniso_label
_atom_site_aniso_U_11
_atom_site_aniso_U_22
_atom_site_aniso_U_33
_atom_site_aniso_U_23
_atom_site_aniso_U_13
_atom_site_aniso_U_12
Zn1 0.0185(5) 0.0154(6) 0.0186(6) 0.000 0.0075(4) 0.000
Zn2 0.0223(6) 0.0150(6) 0.0199(6) 0.000 0.0096(4) 0.000
F1 0.118(6) 0.213(8) 0.218(9) -0.004(7) 0.008(6) 0.022(6)
F2 0.118(6) 0.213(8) 0.218(9) -0.004(7) 0.008(6) 0.022(6)
O1 0.017(2) 0.030(3) 0.025(2) 0.000(2) 0.0047(19) 0.006(2)
O2 0.026(2) 0.023(3) 0.014(2) 0.0020(18) 0.0064(18) 0.006(2)
O3 0.035(3) 0.026(3) 0.016(2) -0.0006(19) 0.012(2) 0.001(2)
O4 0.017(2) 0.034(3) 0.019(2) -0.005(2) 0.0010(18) 0.008(2)
N1 0.017(3) 0.021(3) 0.026(3) 0.003(2) 0.007(2) -0.003(2)
N2 0.041(4) 0.026(3) 0.032(3) -0.004(3) 0.016(3) -0.009(3)
C1 0.150(6) 0.084(4) 0.131(5) -0.003(4) 0.029(5) 0.024(4)
C2 0.150(6) 0.084(4) 0.131(5) -0.003(4) 0.029(5) 0.024(4)
C3 0.150(6) 0.084(4) 0.131(5) -0.003(4) 0.029(5) 0.024(4)
C4 0.150(6) 0.084(4) 0.131(5) -0.003(4) 0.029(5) 0.024(4)
C5 0.150(6) 0.084(4) 0.131(5) -0.003(4) 0.029(5) 0.024(4)
C6 0.150(6) 0.084(4) 0.131(5) -0.003(4) 0.029(5) 0.024(4)
C7 0.028(4) 0.024(4) 0.029(4) 0.004(3) 0.003(3) -0.003(3)
C8 0.040(4) 0.027(4) 0.051(5) -0.003(4) 0.002(4) -0.007(3)
C9 0.043(5) 0.030(5) 0.088(7) -0.005(5) -0.008(5) -0.020(4)
C10 0.024(4) 0.046(5) 0.066(6) 0.001(4) -0.003(4) -0.012(4)
C11 0.022(4) 0.032(4) 0.043(4) 0.001(3) 0.003(3) -0.004(3)
C12 0.060(5) 0.016(4) 0.077(6) -0.004(4) -0.009(5) -0.010(4)
C13 0.024(3) 0.014(3) 0.022(3) 0.001(3) 0.001(3) -0.003(3)
C14 0.015(3) 0.022(4) 0.015(3) 0.000(2) 0.003(2) -0.002(3)
C15 0.020(3) 0.017(3) 0.014(3) 0.000(2) -0.002(2) -0.002(3)
C16 0.017(3) 0.017(3) 0.015(3) -0.004(2) 0.003(2) -0.001(3)
C17 0.022(3) 0.028(4) 0.013(3) 0.001(3) 0.004(3) 0.001(3)
C18 0.017(3) 0.019(3) 0.026(3) 0.001(3) 0.001(3) 0.005(3)
C19 0.057(6) 0.054(6) 0.047(5) -0.006(4) 0.012(5) -0.022(5)
C20 0.073(7) 0.072(8) 0.080(8) -0.024(6) -0.005(6) -0.042(7)
C21 0.098(9) 0.059(8) 0.096(9) -0.037(7) 0.039(8) -0.051(7)
C22 0.101(9) 0.032(5) 0.070(7) -0.016(5) 0.050(7) -0.027(5)
C23 0.063(5) 0.022(4) 0.049(5) -0.004(3) 0.036(4) -0.009(4)
C24 0.132(12) 0.023(5) 0.114(12) -0.010(5) 0.067(9) -0.018(5)
C25 0.021(3) 0.022(4) 0.015(3) -0.002(3) 0.001(3) -0.008(3)
C26 0.018(3) 0.018(3) 0.015(3) -0.003(2) 0.000(2) 0.003(3)
C27 0.016(3) 0.018(3) 0.019(3) -0.002(2) 0.001(3) 0.001(2)
C28 0.015(3) 0.018(3) 0.018(3) -0.003(2) 0.000(2) 0.001(3)
C29 0.023(3) 0.025(4) 0.011(3) 0.002(3) 0.002(3) 0.000(3)
C30 0.019(3) 0.020(3) 0.016(3) 0.004(3) -0.001(2) 0.003(3)

loop_
_atom_type_symbol
_atom_type_description
_atom_type_scat_dispersion_real
_atom_type_scat_dispersion_imag
_atom_type_scat_source
C C 0.0033 0.0016 'International Tables Vol C Tables 4.2.6.8 and 6.1.1.4'
H H 0.0000 0.0000 'International Tables Vol C Tables 4.2.6.8 and 6.1.1.4'
F F 0.0171 0.0103 'International Tables Vol C Tables 4.2.6.8 and 6.1.1.4'
N N 0.0061 0.0033 'International Tables Vol C Tables 4.2.6.8 and 6.1.1.4'
O O 0.0106 0.0060 'International Tables Vol C Tables 4.2.6.8 and 6.1.1.4'
Zn Zn 0.2839 1.4301 'International Tables Vol C Tables 4.2.6.8 and 6.1.1.4'

loop_
_geom_angle_atom_site_label_1
_geom_angle_atom_site_label_2
_geom_angle_atom_site_label_3
_geom_angle
_geom_angle_site_symmetry_1
_geom_angle_site_symmetry_3
_geom_angle_publ_flag
O1 Zn1 O1 149.9(3) 2_556 . ?
O1 Zn1 N1 96.78(19) 2_556 . ?
O1 Zn1 N1 106.43(19) . . ?
O1 Zn1 N1 106.43(19) 2_556 2_556 ?
O1 Zn1 N1 96.78(19) . 2_556 ?
N1 Zn1 N1 78.8(3) . 2_556 ?
O1 Zn1 O2 99.53(16) 2_556 . ?
O1 Zn1 O2 61.78(16) . . ?
N1 Zn1 O2 91.34(18) . . ?
N1 Zn1 O2 153.08(18) 2_556 . ?
O1 Zn1 O2 61.78(16) 2_556 2_556 ?
O1 Zn1 O2 99.53(17) . 2_556 ?
N1 Zn1 O2 153.08(18) . 2_556 ?
N1 Zn1 O2 91.34(18) 2_556 2_556 ?
O2 Zn1 O2 107.4(2) . 2_556 ?
O1 Zn1 C13 127.5(2) 2_556 . ?
O1 Zn1 C13 31.17(18) . . ?
N1 Zn1 C13 98.7(2) . . ?
N1 Zn1 C13 125.7(2) 2_556 . ?
O2 Zn1 C13 30.68(18) . . ?
O2 Zn1 C13 107.26(18) 2_556 . ?
O1 Zn1 C13 31.17(18) 2_556 2_556 ?
O1 Zn1 C13 127.5(2) . 2_556 ?
N1 Zn1 C13 125.7(2) . 2_556 ?
N1 Zn1 C13 98.7(2) 2_556 2_556 ?
O2 Zn1 C13 107.26(18) . 2_556 ?
O2 Zn1 C13 30.68(18) 2_556 2_556 ?
C13 Zn1 C13 123.2(3) . 2_556 ?
O4 Zn2 O4 152.1(3) . 2_656 ?
O4 Zn2 N2 108.0(2) . . ?
O4 Zn2 N2 93.4(2) 2_656 . ?
O4 Zn2 N2 93.4(2) . 2_656 ?
O4 Zn2 N2 108.0(2) 2_656 2_656 ?
N2 Zn2 N2 79.9(4) . 2_656 ?
O4 Zn2 O3 60.68(16) . . ?
O4 Zn2 O3 99.92(17) 2_656 . ?
N2 Zn2 O3 97.3(2) . . ?
N2 Zn2 O3 152.02(19) 2_656 . ?
O4 Zn2 O3 99.92(17) . 2_656 ?
O4 Zn2 O3 60.68(16) 2_656 2_656 ?
N2 Zn2 O3 152.02(19) . 2_656 ?
N2 Zn2 O3 97.3(2) 2_656 2_656 ?
O3 Zn2 O3 97.6(2) . 2_656 ?
O4 Zn2 C25 127.6(2) . 2_656 ?
O4 Zn2 C25 30.41(18) 2_656 2_656 ?
N2 Zn2 C25 123.2(2) . 2_656 ?
N2 Zn2 C25 104.8(2) 2_656 2_656 ?
O3 Zn2 C25 99.95(18) . 2_656 ?
O3 Zn2 C25 30.27(18) 2_656 2_656 ?
O4 Zn2 C25 30.41(18) . . ?
O4 Zn2 C25 127.6(2) 2_656 . ?
N2 Zn2 C25 104.8(2) . . ?
N2 Zn2 C25 123.2(2) 2_656 . ?
O3 Zn2 C25 30.27(18) . . ?
O3 Zn2 C25 99.94(18) 2_656 . ?
C25 Zn2 C25 116.7(3) 2_656 . ?
C13 O1 Zn1 91.0(4) . . ?
C13 O2 Zn1 86.4(4) . . ?
C25 O3 Zn2 84.6(4) . . ?
C25 O4 Zn2 93.8(4) . . ?
C11 N1 C7 118.6(6) . . ?
C11 N1 Zn1 127.9(5) . . ?
C7 N1 Zn1 113.4(4) . . ?
C19 N2 C23 117.6(7) . . ?
C19 N2 Zn2 128.9(6) . . ?
C23 N2 Zn2 113.4(5) . . ?
F1 C1 C2 114.6(9) . . ?
F1 C1 C6 125.4(9) . . ?
C2 C1 C6 120.0 . . ?
F2 C2 C1 109.8(9) . . ?
F2 C2 C3 130.2(9) . . ?
C1 C2 C3 120.0 . . ?
C4 C3 C2 120.0 . . ?
C5 C4 C3 120.0 . . ?
C4 C5 C6 120.0 . . ?
C5 C6 C1 120.0 . . ?
N1 C7 C8 123.6(6) . . ?
N1 C7 C7 117.2(4) . 2_556 ?
C8 C7 C7 119.2(4) . 2_556 ?
C7 C8 C9 116.8(7) . . ?
C7 C8 C12 119.7(7) . . ?
C9 C8 C12 123.5(7) . . ?
C10 C9 C8 119.5(7) . . ?
C9 C10 C11 119.7(7) . . ?
N1 C11 C10 121.7(7) . . ?
C12 C12 C8 121.1(5) 2_556 . ?
O2 C13 O1 120.5(6) . . ?
O2 C13 C14 119.4(6) . . ?
O1 C13 C14 120.0(5) . . ?
O2 C13 Zn1 62.9(3) . . ?
O1 C13 Zn1 57.8(3) . . ?
C14 C13 Zn1 172.1(5) . . ?
C15 C14 C18 120.4(6) . 3_656 ?
C15 C14 C13 121.0(6) . . ?
C18 C14 C13 118.6(5) 3_656 . ?
C14 C15 C16 120.8(6) . . ?
C15 C16 C17 122.2(5) . . ?
C15 C16 C16 120.0(7) . 3_656 ?
C17 C16 C16 117.8(7) . 3_656 ?
C18 C17 C16 121.2(6) . . ?
C17 C18 C14 119.6(6) . 3_656 ?
N2 C19 C20 121.9(10) . . ?
C21 C20 C19 119.5(11) . . ?
C20 C21 C22 120.9(10) . . ?
C21 C22 C23 116.1(10) . . ?
C21 C22 C24 124.9(10) . . ?
C23 C22 C24 119.0(11) . . ?
N2 C23 C22 123.9(9) . . ?
N2 C23 C23 116.6(4) . 2_656 ?
C22 C23 C23 119.4(7) . 2_656 ?
C24 C24 C22 121.5(7) 2_656 . ?
O3 C25 O4 121.0(6) . . ?
O3 C25 C28 119.6(6) . . ?
O4 C25 C28 119.4(5) . . ?
O3 C25 Zn2 65.1(3) . . ?
O4 C25 Zn2 55.8(3) . . ?
C28 C25 Zn2 175.0(5) . . ?
C27 C26 C30 122.6(6) . 3_677 ?
C27 C26 C26 118.9(7) . 3_677 ?
C30 C26 C26 118.5(7) 3_677 3_677 ?
C28 C27 C26 121.4(6) . . ?
C27 C28 C29 119.8(6) . . ?
C27 C28 C25 120.1(6) . . ?
C29 C28 C25 119.9(5) . . ?
C30 C29 C28 120.3(5) . . ?
C29 C30 C26 121.0(6) . 3_677 ?

loop_
_geom_bond_atom_site_label_1
_geom_bond_atom_site_label_2
_geom_bond_distance
_geom_bond_site_symmetry_2
_geom_bond_publ_flag
Zn1 O1 2.091(4) 2_556 ?
Zn1 O1 2.091(4) . ?
Zn1 N1 2.121(5) . ?
Zn1 N1 2.121(5) 2_556 ?
Zn1 O2 2.203(4) . ?
Zn1 O2 2.203(4) 2_556 ?
Zn1 C13 2.469(6) . ?
Zn1 C13 2.469(6) 2_556 ?
Zn2 O4 2.067(4) . ?
Zn2 O4 2.067(4) 2_656 ?
Zn2 N2 2.098(6) . ?
Zn2 N2 2.098(6) 2_656 ?
Zn2 O3 2.273(5) . ?
Zn2 O3 2.273(5) 2_656 ?
Zn2 C25 2.493(6) 2_656 ?
Zn2 C25 2.493(6) . ?
F1 C1 1.356(8) . ?
F2 C2 1.289(5) . ?
O1 C13 1.278(7) . ?
O2 C13 1.263(7) . ?
O3 C25 1.262(7) . ?
O4 C25 1.265(8) . ?
N1 C11 1.322(9) . ?
N1 C7 1.350(9) . ?
N2 C19 1.319(11) . ?
N2 C23 1.356(10) . ?
C1 C2 1.3900 . ?
C1 C6 1.3900 . ?
C2 C3 1.3900 . ?
C3 C4 1.3900 . ?
C4 C5 1.3900 . ?
C5 C6 1.3900 . ?
C7 C8 1.396(10) . ?
C7 C7 1.461(13) 2_556 ?
C8 C9 1.406(11) . ?
C8 C12 1.437(11) . ?
C9 C10 1.364(12) . ?
C10 C11 1.409(11) . ?
C12 C12 1.342(17) 2_556 ?
C13 C14 1.487(9) . ?
C14 C15 1.377(9) . ?
C14 C18 1.420(8) 3_656 ?
C15 C16 1.396(8) . ?
C16 C17 1.429(9) . ?
C16 C16 1.432(12) 3_656 ?
C17 C18 1.376(9) . ?
C19 C20 1.411(13) . ?
C20 C21 1.334(17) . ?
C21 C22 1.392(17) . ?
C22 C23 1.393(12) . ?
C22 C24 1.442(15) . ?
C23 C23 1.479(18) 2_656 ?
C24 C24 1.34(3) 2_656 ?
C25 C28 1.494(8) . ?
C26 C27 1.408(8) . ?
C26 C30 1.416(8) 3_677 ?
C26 C26 1.439(12) 3_677 ?
C27 C28 1.367(9) . ?
C28 C29 1.423(9) . ?
C29 C30 1.372(9) . ?
